data_2224449
loop_
_publ_author_name
'Robinson, Tony V.'
'Taylor, Dennis K.'
'Tiekink, Edward R. T.'

_publ_section_title
;
 2-<i>C</i>-Phenylerythrono-1,4-lactone
;
_journal_coeditor_code SJ2685
_journal_issue 12
_journal_name_full 'Acta Crystallographica Section E'
_journal_page_first o3130
_journal_paper_doi 10.1107/S1600536809048478
_journal_volume 65
_journal_year 2009
_chemical_formula_iupac 'C10 H10 O4'
_chemical_formula_moiety 'C10 H10 O4'
_chemical_formula_sum 'C10 H10 O4'
_chemical_formula_weight 194.18
_chemical_name_common
;
2-<i>C</i>-Phenylerythrono-1,4-lactone
;
_chemical_name_systematic
;
3,4-dihydroxy-3-phenylfuran-2-one
;
_space_group_IT_number 14
_symmetry_cell_setting monoclinic
_symmetry_space_group_name_Hall '-P 2ybc'
_symmetry_space_group_name_H-M 'P 1 21/c 1'
_atom_sites_solution_hydrogens geom
_atom_sites_solution_primary direct
_atom_sites_solution_secondary difmap
_audit_creation_method SHELXL-97
_cell_angle_alpha 90
_cell_angle_beta 99.378(7)
_cell_angle_gamma 90
_cell_formula_units_Z 4
_cell_length_a 6.485(2)
_cell_length_b 7.324(3)
_cell_length_c 18.962(7)
_cell_measurement_reflns_used 3641
_cell_measurement_temperature 173(2)
_cell_measurement_theta_max 27.5
_cell_measurement_theta_min 2.2
_cell_volume 888.6(6)
_computing_cell_refinement 'CrystalClear (Rigaku/MSC, 2005)'
_computing_data_collection 'CrystalClear (Rigaku/MSC, 2005)'
_computing_data_reduction 'CrystalClear (Rigaku/MSC, 2005)'
_computing_molecular_graphics 'ORTEPII (Johnson, 1976) and DIAMOND (Brandenburg, 2006)'
_computing_publication_material 'publCIF (Westrip, 2009)'
_computing_structure_refinement 'SHELXL97 (Sheldrick, 2008)'
_computing_structure_solution 'SHELXS97 (Sheldrick, 2008)'
_diffrn_ambient_temperature 173(2)
_diffrn_measured_fraction_theta_full 0.996
_diffrn_measured_fraction_theta_max 0.996
_diffrn_measurement_device_type 'Rigaku AFC12\k/SATURN724'
_diffrn_measurement_method \w
_diffrn_radiation_monochromator graphite
_diffrn_radiation_source 'fine-focus sealed tube'
_diffrn_radiation_type MoK\a
_diffrn_radiation_wavelength 0.71070
_diffrn_reflns_av_R_equivalents 0.028
_diffrn_reflns_av_sigmaI/netI 0.011
_diffrn_reflns_limit_h_max 7
_diffrn_reflns_limit_h_min -8
_diffrn_reflns_limit_k_max 9
_diffrn_reflns_limit_k_min -9
_diffrn_reflns_limit_l_max 23
_diffrn_reflns_limit_l_min -23
_diffrn_reflns_number 21683
_diffrn_reflns_theta_full 26.5
_diffrn_reflns_theta_max 26.5
_diffrn_reflns_theta_min 2.2
_diffrn_standards_decay_% <1
_diffrn_standards_interval_count 0
_diffrn_standards_number 0
_exptl_absorpt_coefficient_mu 0.113
_exptl_absorpt_correction_T_max 1.000
_exptl_absorpt_correction_T_min 0.778
_exptl_absorpt_correction_type multi-scan
_exptl_absorpt_process_details '(ABSCOR; Higashi, 1995)'
_exptl_crystal_colour colourless
_exptl_crystal_density_diffrn 1.452
_exptl_crystal_density_method 'not measured'
_exptl_crystal_description block
_exptl_crystal_F_000 408
_exptl_crystal_size_max 0.50
_exptl_crystal_size_mid 0.20
_exptl_crystal_size_min 0.20
_refine_diff_density_max 0.28
_refine_diff_density_min -0.27
_refine_ls_extinction_method none
_refine_ls_goodness_of_fit_ref 1.21
_refine_ls_hydrogen_treatment constr
_refine_ls_matrix_type full
_refine_ls_number_parameters 133
_refine_ls_number_reflns 1834
_refine_ls_number_restraints 2
_refine_ls_restrained_S_all 1.21
_refine_ls_R_factor_all 0.043
_refine_ls_R_factor_gt 0.040
_refine_ls_shift/su_max_lt 0.001
_refine_ls_shift/su_mean 0.000
_refine_ls_structure_factor_coef Fsqd
_refine_ls_weighting_details 'calc w=1/[\s^2^(Fo^2^)+(0.0689P)^2^+0.2568P] where P=(Fo^2^+2Fc^2^)/3'
_refine_ls_weighting_scheme calc
_refine_ls_wR_factor_gt 0.116
_refine_ls_wR_factor_ref 0.128
_reflns_number_gt 1818
_reflns_number_total 1834
_reflns_threshold_expression I>2\s(I)
_cod_data_source_file sj2685.cif
_cod_data_source_block I
_cod_depositor_comments
;
The following automatic conversions were performed:
'_geom_hbond_publ_flag' value 'Y' changed to 'y' according to
'/home/saulius/struct/CIF-dictionaries/cif_core.dic' dictionary named
'cif_core.dic' version 2.4.1 from 2010-06-29.

Automatic conversion script
Id: cif_fix_enum 1527 2010-12-29 10:47:43Z saulius 

The following automatic conversions were performed:

'_geom_hbond_publ_flag' value 'Y' changed to 'y' according to
/home/saulius/struct/CIF-dictionaries/cif_core.dic dictionary named
'cif_core.dic' version 2.4.1 from 2010-06-29.

Automatic conversion script
Id: cif_fix_values 1715 2011-07-08 13:25:40Z adriana 
;
_cod_original_cell_volume 888.6(5)
_cod_original_sg_symbol_H-M 'P 21/c'
_cod_database_code 2224449
_cod_database_fobs_code 2224449

loop_
_symmetry_equiv_pos_as_xyz
'x, y, z'
'-x, y+1/2, -z+1/2'
'-x, -y, -z'
'x, -y-1/2, z-1/2'

loop_
_atom_site_type_symbol
_atom_site_label
_atom_site_fract_x
_atom_site_fract_y
_atom_site_fract_z
_atom_site_U_iso_or_equiv
_atom_site_adp_type
_atom_site_calc_flag
_atom_site_refinement_flags
_atom_site_occupancy
_atom_site_disorder_assembly
_atom_site_disorder_group
O O1 -0.00052(16) 0.88359(15) 0.43151(5) 0.0315(3) Uani d . 1 . .
O O2 -0.14194(16) 0.60605(17) 0.42959(6) 0.0353(3) Uani d . 1 . .
O O3 0.27440(16) 0.46977(14) 0.44174(5) 0.0274(3) Uani d D 1 . .
H H3O 0.2312 0.4653 0.4811 0.041 Uiso d D 1 . .
O O4 0.39267(17) 0.77862(15) 0.52318(5) 0.0299(3) Uani d D 1 . .
H H4O 0.4778 0.6920 0.5321 0.045 Uiso d D 1 . .
C C2 0.0052(2) 0.7033(2) 0.42422(7) 0.0260(3) Uani d . 1 . .
C C3 0.2212(2) 0.64295(18) 0.41109(7) 0.0224(3) Uani d . 1 . .
C C4 0.3562(2) 0.80116(19) 0.44799(7) 0.0242(3) Uani d . 1 . .
H H4 0.4886 0.8182 0.4282 0.029 Uiso calc R 1 . .
C C5 0.2076(2) 0.9607(2) 0.43117(8) 0.0292(3) Uani d . 1 . .
H H5A 0.2386 1.0574 0.4678 0.035 Uiso calc R 1 . .
H H5B 0.2183 1.0132 0.3838 0.035 Uiso calc R 1 . .
C C31 0.2337(2) 0.63650(18) 0.33154(7) 0.0229(3) Uani d . 1 . .
C C32 0.4037(2) 0.5486(2) 0.31027(8) 0.0287(3) Uani d . 1 . .
H H32 0.5047 0.4900 0.3448 0.034 Uiso calc R 1 . .
C C33 0.4263(3) 0.5462(2) 0.23878(8) 0.0336(4) Uani d . 1 . .
H H33 0.5412 0.4839 0.2245 0.040 Uiso calc R 1 . .
C C34 0.2823(3) 0.6341(2) 0.18799(8) 0.0323(4) Uani d . 1 . .
H H34 0.2993 0.6336 0.1392 0.039 Uiso calc R 1 . .
C C35 0.1141(3) 0.7223(2) 0.20881(8) 0.0313(4) Uani d . 1 . .
H H35 0.0155 0.7833 0.1742 0.038 Uiso calc R 1 . .
C C36 0.0879(2) 0.72227(19) 0.28042(8) 0.0272(3) Uani d . 1 . .
H H36 -0.0299 0.7811 0.2942 0.033 Uiso calc R 1 . .

loop_
_atom_site_aniso_label
_atom_site_aniso_U_11
_atom_site_aniso_U_22
_atom_site_aniso_U_33
_atom_site_aniso_U_12
_atom_site_aniso_U_13
_atom_site_aniso_U_23
O1 0.0283(6) 0.0361(6) 0.0304(6) 0.0074(4) 0.0055(4) -0.0040(4)
O2 0.0265(6) 0.0529(7) 0.0274(5) -0.0055(5) 0.0068(4) 0.0059(5)
O3 0.0346(6) 0.0268(5) 0.0221(5) 0.0030(4) 0.0078(4) 0.0050(4)
O4 0.0351(6) 0.0355(6) 0.0185(5) 0.0059(4) 0.0027(4) -0.0025(4)
C2 0.0261(7) 0.0363(8) 0.0158(6) 0.0018(5) 0.0039(5) 0.0016(5)
C3 0.0239(7) 0.0248(7) 0.0189(6) 0.0020(5) 0.0043(5) 0.0020(5)
C4 0.0263(7) 0.0280(7) 0.0187(6) -0.0006(5) 0.0048(5) -0.0012(5)
C5 0.0326(8) 0.0270(7) 0.0277(7) 0.0011(6) 0.0040(6) -0.0018(5)
C31 0.0267(7) 0.0230(6) 0.0192(6) -0.0029(5) 0.0048(5) -0.0007(5)
C32 0.0299(7) 0.0326(7) 0.0242(7) 0.0030(6) 0.0060(5) 0.0000(5)
C33 0.0372(8) 0.0382(8) 0.0281(7) 0.0002(6) 0.0131(6) -0.0041(6)
C34 0.0471(9) 0.0314(7) 0.0199(6) -0.0079(6) 0.0100(6) -0.0030(5)
C35 0.0417(9) 0.0281(7) 0.0218(7) -0.0011(6) -0.0015(6) 0.0024(5)
C36 0.0302(7) 0.0273(7) 0.0236(7) 0.0019(5) 0.0027(5) -0.0007(5)

loop_
_atom_type_symbol
_atom_type_description
_atom_type_scat_dispersion_real
_atom_type_scat_dispersion_imag
_atom_type_scat_source
C C 0.0033 0.0016 'International Tables Vol C Tables 4.2.6.8 and 6.1.1.4'
H H 0.0000 0.0000 'International Tables Vol C Tables 4.2.6.8 and 6.1.1.4'
O O 0.0106 0.0060 'International Tables Vol C Tables 4.2.6.8 and 6.1.1.4'

loop_
_geom_angle_atom_site_label_1
_geom_angle_atom_site_label_2
_geom_angle_atom_site_label_3
_geom_angle_site_symmetry_1
_geom_angle_site_symmetry_3
_geom_angle
_geom_angle_publ_flag
C2 O1 C5 . . 109.94(11) ?
C3 O3 H3O . . 107.8 ?
C4 O4 H4O . . 106.6 ?
O2 C2 O1 . . 122.75(13) ?
O2 C2 C3 . . 126.94(14) ?
O1 C2 C3 . . 110.28(12) ?
O3 C3 C31 . . 109.28(10) ?
O3 C3 C2 . . 111.18(11) ?
C31 C3 C2 . . 111.60(10) ?
O3 C3 C4 . . 113.78(11) ?
C31 C3 C4 . . 110.68(10) ?
C2 C3 C4 . . 100.11(11) ?
O4 C4 C5 . . 107.35(11) ?
O4 C4 C3 . . 110.92(11) ?
C5 C4 C3 . . 100.87(11) ?
O4 C4 H4 . . 112.3 ?
C5 C4 H4 . . 112.3 ?
C3 C4 H4 . . 112.3 ?
O1 C5 C4 . . 104.89(11) ?
O1 C5 H5A . . 110.8 ?
C4 C5 H5A . . 110.8 ?
O1 C5 H5B . . 110.8 ?
C4 C5 H5B . . 110.8 ?
H5A C5 H5B . . 108.8 ?
C36 C31 C32 . . 119.22(13) ?
C36 C31 C3 . . 122.46(12) ?
C32 C31 C3 . . 118.24(12) ?
C33 C32 C31 . . 120.24(14) ?
C33 C32 H32 . . 119.9 ?
C31 C32 H32 . . 119.9 ?
C34 C33 C32 . . 120.46(14) ?
C34 C33 H33 . . 119.8 ?
C32 C33 H33 . . 119.8 ?
C35 C34 C33 . . 119.55(13) ?
C35 C34 H34 . . 120.2 ?
C33 C34 H34 . . 120.2 ?
C34 C35 C36 . . 120.39(14) ?
C34 C35 H35 . . 119.8 ?
C36 C35 H35 . . 119.8 ?
C31 C36 C35 . . 120.14(14) ?
C31 C36 H36 . . 119.9 ?
C35 C36 H36 . . 119.9 ?

loop_
_geom_bond_atom_site_label_1
_geom_bond_atom_site_label_2
_geom_bond_site_symmetry_2
_geom_bond_distance
_geom_bond_publ_flag
O1 C2 . 1.3286(19) ?
O1 C5 . 1.4639(19) ?
O2 C2 . 1.2085(18) ?
O3 C3 . 1.4142(16) ?
O3 H3O . 0.8400 ?
O4 C4 . 1.4164(16) ?
O4 H4O . 0.8401 ?
C2 C3 . 1.5275(19) ?
C3 C31 . 1.5243(18) ?
C3 C4 . 1.5486(19) ?
C4 C5 . 1.515(2) ?
C4 H4 . 1.0000 ?
C5 H5A . 0.9900 ?
C5 H5B . 0.9900 ?
C31 C36 . 1.389(2) ?
C31 C32 . 1.392(2) ?
C32 C33 . 1.387(2) ?
C32 H32 . 0.9500 ?
C33 C34 . 1.386(2) ?
C33 H33 . 0.9500 ?
C34 C35 . 1.379(2) ?
C34 H34 . 0.9500 ?
C35 C36 . 1.396(2) ?
C35 H35 . 0.9500 ?
C36 H36 . 0.9500 ?

loop_
_geom_hbond_atom_site_label_D
_geom_hbond_atom_site_label_H
_geom_hbond_atom_site_label_A
_geom_hbond_site_symmetry_A
_geom_hbond_distance_DH
_geom_hbond_distance_HA
_geom_hbond_distance_DA
_geom_hbond_angle_DHA
_geom_hbond_publ_flag
O3 H3o O2 3_566 0.84 1.95 2.7717(19) 167 y
O4 H4o O3 3_666 0.84 1.99 2.8188(19) 168 y
C34 H34 O4 4_575 0.95 2.46 3.379(2) 164 y

loop_
_geom_torsion_atom_site_label_1
_geom_torsion_atom_site_label_2
_geom_torsion_atom_site_label_3
_geom_torsion_atom_site_label_4
_geom_torsion_site_symmetry_1
_geom_torsion_site_symmetry_2
_geom_torsion_site_symmetry_3
_geom_torsion_site_symmetry_4
_geom_torsion
_geom_torsion_publ_flag
C5 O1 C2 O2 . . . . 172.88(12) ?
C5 O1 C2 C3 . . . . -5.30(14) ?
O2 C2 C3 O3 . . . . -31.23(18) ?
O1 C2 C3 O3 . . . . 146.85(11) ?
O2 C2 C3 C31 . . . . 91.06(16) ?
O1 C2 C3 C31 . . . . -90.86(13) ?
O2 C2 C3 C4 . . . . -151.79(13) ?
O1 C2 C3 C4 . . . . 26.29(13) ?
O3 C3 C4 O4 . . . . -40.31(15) ?
C31 C3 C4 O4 . . . . -163.81(11) ?
C2 C3 C4 O4 . . . . 78.35(12) ?
O3 C3 C4 C5 . . . . -153.79(11) ?
C31 C3 C4 C5 . . . . 82.71(13) ?
C2 C3 C4 C5 . . . . -35.13(12) ?
C2 O1 C5 C4 . . . . -18.85(14) ?
O4 C4 C5 O1 . . . . -82.33(13) ?
C3 C4 C5 O1 . . . . 33.83(13) ?
O3 C3 C31 C36 . . . . 139.75(13) ?
C2 C3 C31 C36 . . . . 16.37(18) ?
C4 C3 C31 C36 . . . . -94.19(15) ?
O3 C3 C31 C32 . . . . -43.46(16) ?
C2 C3 C31 C32 . . . . -166.83(12) ?
C4 C3 C31 C32 . . . . 82.61(15) ?
C36 C31 C32 C33 . . . . -0.3(2) ?
C3 C31 C32 C33 . . . . -177.20(13) ?
C31 C32 C33 C34 . . . . 1.2(2) ?
C32 C33 C34 C35 . . . . -0.9(2) ?
C33 C34 C35 C36 . . . . -0.4(2) ?
C32 C31 C36 C35 . . . . -1.0(2) ?
C3 C31 C36 C35 . . . . 175.79(12) ?
C34 C35 C36 C31 . . . . 1.3(2) ?
